data_7005963
loop_
_publ_author_name
'Cotton, F. Albert'
'Murillo, Carlos A.'
'Wang, Xiaoping'
'Wilkinson, Chad C.'

_publ_section_title
;
 Increasing the solubility of strong reducing agents containing
 Mo(2)(4+) units and alkyl-substituted guanidinate ligands.
;
_journal_issue 35
_journal_name_full 'Dalton transactions (Cambridge, England : 2003)'
_journal_page_first 3943
_journal_page_last 3951
_journal_paper_doi 10.1039/b707201e
_journal_year 2007
_chemical_formula_moiety 'C10 H21 N3 O2'
_chemical_formula_sum 'C10 H21 N3 O2'
_chemical_formula_weight 215.30
_chemical_name_systematic
;
?
;
_space_group_IT_number 86
_symmetry_cell_setting tetragonal
_symmetry_space_group_name_Hall '-P 4bc'
_symmetry_space_group_name_H-M 'P 42/n :2'
_atom_sites_solution_hydrogens geom
_atom_sites_solution_primary direct
_atom_sites_solution_secondary difmap
_audit_creation_method SHELXL-97
_cell_angle_alpha 90.00
_cell_angle_beta 90.00
_cell_angle_gamma 90.00
_cell_formula_units_Z 8
_cell_length_a 19.4244(18)
_cell_length_b 19.4244(18)
_cell_length_c 6.8427(13)
_cell_measurement_reflns_used 1723
_cell_measurement_temperature 213(2)
_cell_measurement_theta_max 22.254
_cell_measurement_theta_min 2.966
_cell_volume 2581.8(6)
_computing_cell_refinement 'Bruker SMART'
_computing_data_collection 'Bruker SMART'
_computing_data_reduction 'Bruker SMART'
_computing_molecular_graphics XP
_computing_structure_refinement 'SHELXL-97 (Sheldrick, 1997)'
_computing_structure_solution 'SHELXS-97 (Sheldrick, 1990)'
_diffrn_ambient_temperature 213(2)
_diffrn_measured_fraction_theta_full 1.000
_diffrn_measured_fraction_theta_max 1.000
_diffrn_measurement_device_type 'Bruker SMART'
_diffrn_measurement_method \w-scans
_diffrn_radiation_monochromator graphite
_diffrn_radiation_source 'normal-focus sealed tube'
_diffrn_radiation_type MoK\a
_diffrn_radiation_wavelength 0.71073
_diffrn_reflns_av_R_equivalents 0.0936
_diffrn_reflns_av_sigmaI/netI 0.0647
_diffrn_reflns_limit_h_max 21
_diffrn_reflns_limit_h_min -23
_diffrn_reflns_limit_k_max 23
_diffrn_reflns_limit_k_min -18
_diffrn_reflns_limit_l_max 8
_diffrn_reflns_limit_l_min -8
_diffrn_reflns_number 14633
_diffrn_reflns_theta_full 25.00
_diffrn_reflns_theta_max 25.00
_diffrn_reflns_theta_min 2.10
_exptl_absorpt_coefficient_mu 0.078
_exptl_absorpt_correction_T_max 0.9972
_exptl_absorpt_correction_T_min 0.9448
_exptl_absorpt_correction_type multi-scan
_exptl_absorpt_process_details SADABS
_exptl_crystal_colour colorless
_exptl_crystal_density_diffrn 1.108
_exptl_crystal_density_meas ?
_exptl_crystal_density_method .
_exptl_crystal_description needle
_exptl_crystal_F_000 944
_exptl_crystal_size_max 0.44
_exptl_crystal_size_mid 0.12
_exptl_crystal_size_min 0.04
_refine_diff_density_max 0.424
_refine_diff_density_min -0.406
_refine_diff_density_rms 0.050
_refine_ls_extinction_method none
_refine_ls_goodness_of_fit_ref 0.987
_refine_ls_hydrogen_treatment constr
_refine_ls_matrix_type full
_refine_ls_number_parameters 136
_refine_ls_number_reflns 2276
_refine_ls_number_restraints 0
_refine_ls_restrained_S_all 0.987
_refine_ls_R_factor_all 0.1289
_refine_ls_R_factor_gt 0.0595
_refine_ls_shift/su_max 0.000
_refine_ls_shift/su_mean 0.000
_refine_ls_structure_factor_coef Fsqd
_refine_ls_weighting_details 'calc w=1/[\s^2^(Fo^2^)+(0.0979P)^2^+0.0000P] where P=(Fo^2^+2Fc^2^)/3'
_refine_ls_weighting_scheme calc
_refine_ls_wR_factor_gt 0.1561
_refine_ls_wR_factor_ref 0.1820
_reflns_number_gt 1238
_reflns_number_total 2276
_reflns_threshold_expression >2sigma(I)
_cod_data_source_file b707201e.txt
_cod_data_source_block SI
_cod_original_sg_symbol_H-M P4(2)/n
_cod_database_code 7005963

loop_
_symmetry_equiv_pos_as_xyz
'x, y, z'
'-x+1/2, -y+1/2, z'
'-y, x+1/2, z+1/2'
'y+1/2, -x, z+1/2'
'-x, -y, -z'
'x-1/2, y-1/2, -z'
'y, -x-1/2, -z-1/2'
'-y-1/2, x, -z-1/2'

loop_
_atom_site_label
_atom_site_type_symbol
_atom_site_fract_x
_atom_site_fract_y
_atom_site_fract_z
_atom_site_U_iso_or_equiv
_atom_site_adp_type
_atom_site_occupancy
_atom_site_symmetry_multiplicity
_atom_site_calc_flag
_atom_site_refinement_flags
_atom_site_disorder_assembly
_atom_site_disorder_group
O2 O 1.05807(9) 0.57093(10) 0.1253(3) 0.0423(6) Uani 1 1 d . . .
H2A H 1.0817 0.5730 0.2261 0.063 Uiso 1 1 calc R . .
N1 N 0.83898(11) 0.51972(11) 0.1732(3) 0.0334(6) Uani 1 1 d . . .
H1A H 0.8663 0.5280 0.2711 0.040 Uiso 1 1 calc R . .
N3 N 0.99254(11) 0.60084(11) 0.1609(3) 0.0317(6) Uani 1 1 d . . .
N2 N 0.91752(11) 0.39569(11) 0.4805(3) 0.0325(6) Uani 1 1 d . . .
C1 C 0.79539(14) 0.45926(14) 0.1616(4) 0.0309(7) Uani 1 1 d . . .
H1B H 0.8061 0.4340 0.0414 0.037 Uiso 1 1 calc R . .
H1C H 0.7472 0.4739 0.1544 0.037 Uiso 1 1 calc R . .
O1 O 0.98411(9) 0.36965(11) 0.4442(3) 0.0433(6) Uani 1 1 d . . .
H1D H 1.0088 0.3763 0.5415 0.065 Uiso 1 1 calc R . .
C3 C 0.87779(14) 0.38676(13) 0.3372(4) 0.0309(7) Uani 1 1 d . . .
H3B H 0.8947 0.3638 0.2263 0.037 Uiso 1 1 calc R . .
C7 C 0.88180(14) 0.62666(14) 0.0158(4) 0.0301(7) Uani 1 1 d . . .
C2 C 0.80450(13) 0.41126(13) 0.3361(4) 0.0289(7) Uani 1 1 d . . .
C8 C 0.95428(13) 0.59871(14) 0.0121(4) 0.0308(7) Uani 1 1 d . . .
H8A H 0.9713 0.5792 -0.1039 0.037 Uiso 1 1 calc R . .
C6 C 0.83262(13) 0.56499(14) 0.0060(4) 0.0308(7) Uani 1 1 d . . .
H6A H 0.7852 0.5819 -0.0017 0.037 Uiso 1 1 calc R . .
H6B H 0.8421 0.5387 -0.1134 0.037 Uiso 1 1 calc R . .
C10 C 0.86854(15) 0.66943(15) 0.1992(5) 0.0439(9) Uani 1 1 d . . .
H10A H 0.8750 0.6409 0.3141 0.066 Uiso 1 1 calc R . .
H10B H 0.8217 0.6867 0.1969 0.066 Uiso 1 1 calc R . .
H10C H 0.9005 0.7078 0.2031 0.066 Uiso 1 1 calc R . .
C9 C 0.87148(16) 0.67148(17) -0.1671(5) 0.0501(9) Uani 1 1 d . . .
H9A H 0.9023 0.7108 -0.1616 0.075 Uiso 1 1 calc R . .
H9B H 0.8242 0.6875 -0.1721 0.075 Uiso 1 1 calc R . .
H9C H 0.8815 0.6445 -0.2830 0.075 Uiso 1 1 calc R . .
C5 C 0.75801(16) 0.34847(15) 0.3057(5) 0.0471(9) Uani 1 1 d . . .
H5A H 0.7702 0.3258 0.1842 0.071 Uiso 1 1 calc R . .
H5B H 0.7103 0.3632 0.3002 0.071 Uiso 1 1 calc R . .
H5C H 0.7641 0.3166 0.4135 0.071 Uiso 1 1 calc R . .
C4 C 0.78547(16) 0.44753(16) 0.5265(4) 0.0412(8) Uani 1 1 d . . .
H4A H 0.8148 0.4875 0.5441 0.062 Uiso 1 1 calc R . .
H4B H 0.7918 0.4161 0.6352 0.062 Uiso 1 1 calc R . .
H4C H 0.7377 0.4620 0.5211 0.062 Uiso 1 1 calc R . .

loop_
_atom_site_aniso_label
_atom_site_aniso_U_11
_atom_site_aniso_U_22
_atom_site_aniso_U_33
_atom_site_aniso_U_23
_atom_site_aniso_U_13
_atom_site_aniso_U_12
O2 0.0253(11) 0.0569(14) 0.0446(13) -0.0059(11) -0.0017(10) 0.0082(10)
N1 0.0391(14) 0.0312(13) 0.0301(13) 0.0049(11) -0.0161(11) -0.0101(11)
N3 0.0210(13) 0.0347(14) 0.0394(14) 0.0003(11) -0.0001(12) 0.0026(11)
N2 0.0258(13) 0.0339(14) 0.0376(14) 0.0047(12) 0.0033(11) 0.0031(11)
C1 0.0275(16) 0.0338(16) 0.0316(16) -0.0015(13) -0.0052(13) 0.0004(12)
O1 0.0303(12) 0.0562(14) 0.0433(13) 0.0046(11) -0.0002(10) 0.0116(10)
C3 0.0357(17) 0.0270(16) 0.0299(16) 0.0021(13) 0.0023(14) 0.0020(13)
C7 0.0256(15) 0.0292(15) 0.0354(16) 0.0062(13) -0.0020(13) -0.0007(12)
C2 0.0255(15) 0.0268(15) 0.0343(16) 0.0019(13) -0.0008(13) -0.0035(12)
C8 0.0274(15) 0.0335(16) 0.0316(16) 0.0034(13) 0.0013(13) -0.0046(12)
C6 0.0262(15) 0.0342(16) 0.0321(16) 0.0027(13) -0.0048(13) 0.0013(12)
C10 0.0318(17) 0.0374(18) 0.063(2) -0.0098(16) 0.0000(16) 0.0006(14)
C9 0.0419(19) 0.050(2) 0.058(2) 0.0230(18) -0.0103(17) -0.0025(16)
C5 0.046(2) 0.0387(19) 0.056(2) 0.0062(16) -0.0060(16) -0.0116(15)
C4 0.0366(18) 0.0468(19) 0.0403(18) 0.0033(15) 0.0028(14) 0.0059(15)

loop_
_atom_type_symbol
_atom_type_description
_atom_type_scat_dispersion_real
_atom_type_scat_dispersion_imag
_atom_type_scat_source
C C 0.0033 0.0016 'International Tables Vol C Tables 4.2.6.8 and 6.1.1.4'
H H 0.0000 0.0000 'International Tables Vol C Tables 4.2.6.8 and 6.1.1.4'
N N 0.0061 0.0033 'International Tables Vol C Tables 4.2.6.8 and 6.1.1.4'
O O 0.0106 0.0060 'International Tables Vol C Tables 4.2.6.8 and 6.1.1.4'

loop_
_geom_angle_atom_site_label_1
_geom_angle_atom_site_label_2
_geom_angle_atom_site_label_3
_geom_angle
_geom_angle_site_symmetry_1
_geom_angle_site_symmetry_3
_geom_angle_publ_flag
C6 N1 C1 113.5(2) . . ?
C8 N3 O2 112.1(2) . . ?
C3 N2 O1 112.1(2) . . ?
N1 C1 C2 112.6(2) . . ?
N2 C3 C2 122.8(2) . . ?
C8 C7 C10 111.5(2) . . ?
C8 C7 C6 107.4(2) . . ?
C10 C7 C6 110.8(2) . . ?
C8 C7 C9 108.2(2) . . ?
C10 C7 C9 109.8(2) . . ?
C6 C7 C9 109.0(2) . . ?
C3 C2 C1 107.9(2) . . ?
C3 C2 C4 111.8(2) . . ?
C1 C2 C4 111.0(2) . . ?
C3 C2 C5 107.9(2) . . ?
C1 C2 C5 108.2(2) . . ?
C4 C2 C5 109.9(2) . . ?
N3 C8 C7 121.6(3) . . ?
N1 C6 C7 112.7(2) . . ?

loop_
_geom_bond_atom_site_label_1
_geom_bond_atom_site_label_2
_geom_bond_distance
_geom_bond_site_symmetry_2
_geom_bond_publ_flag
O2 N3 1.420(3) . ?
N1 C6 1.448(3) . ?
N1 C1 1.450(3) . ?
N3 C8 1.261(3) . ?
N2 C3 1.260(3) . ?
N2 O1 1.411(3) . ?
C1 C2 1.526(4) . ?
C3 C2 1.501(4) . ?
C7 C8 1.509(4) . ?
C7 C10 1.527(4) . ?
C7 C6 1.534(4) . ?
C7 C9 1.537(4) . ?
C2 C4 1.526(4) . ?
C2 C5 1.532(4) . ?

loop_
_cod_related_entry_id
_cod_related_entry_database
_cod_related_entry_code
1 ChemSpider 21190374
